data_4340293
loop_
_publ_author_name
'Vicente, Jos\'e'
'Chicote, Mar\'ia-Teresa'
'Guerrero, Rita'
'Vicente-Hern\'andez, Inmaculada'
'Alvarez-Falc\'on, Miguel M'

_publ_section_title
;
 The first acetimino complexes of Rh(III).
 4-imino-2-methylpentan-2-amino-Rh(III) complexes through metal-assisted
 intramolecular aldol-type condensation of two acetimino ligands.
;
_journal_issue 1
_journal_name_full 'Inorganic chemistry'
_journal_page_first 181
_journal_page_last 188
_journal_paper_doi 10.1021/ic051521w
_journal_volume 45
_journal_year 2006
_chemical_formula_sum 'C16 H29 Cl2 N2 Rh'
_chemical_formula_weight 423.22
_chemical_name_systematic
;

 ?

;
_space_group_IT_number 15
_symmetry_cell_setting monoclinic
_symmetry_space_group_name_Hall '-C 2yc'
_symmetry_space_group_name_H-M 'C 1 2/c 1'
_atom_sites_solution_hydrogens geom
_atom_sites_solution_primary direct
_atom_sites_solution_secondary difmap
_audit_creation_method SHELXL-97
_cell_angle_alpha 90.00
_cell_angle_beta 94.644(4)
_cell_angle_gamma 90.00
_cell_formula_units_Z 8
_cell_length_a 13.5331(6)
_cell_length_b 12.0370(4)
_cell_length_c 22.7027(8)
_cell_measurement_reflns_used 7231
_cell_measurement_temperature 133(2)
_cell_measurement_theta_max 30.49
_cell_measurement_theta_min 2.27
_cell_volume 3686.1(2)
_computing_cell_refinement 'Bruker SAINT'
_computing_data_collection 'Bruker SMART'
_computing_data_reduction 'Bruker SAINT'
_computing_molecular_graphics 'Siemens XP'
_computing_publication_material SHELXL-97
_computing_structure_refinement 'SHELXL-97 (Sheldrick, 1997)'
_computing_structure_solution 'SHELXS-97 (Sheldrick, 1990)'
_diffrn_ambient_temperature 133(2)
_diffrn_detector_area_resol_mean 8.192
_diffrn_measured_fraction_theta_full 1.000
_diffrn_measured_fraction_theta_max 1.000
_diffrn_measurement_device_type 'Bruker SMART 1000 CCD'
_diffrn_measurement_method '\w- & \f-scan'
_diffrn_radiation_monochromator graphite
_diffrn_radiation_source 'fine-focus sealed tube'
_diffrn_radiation_type MoK\a
_diffrn_radiation_wavelength 0.71073
_diffrn_reflns_av_R_equivalents 0.0458
_diffrn_reflns_av_sigmaI/netI 0.0304
_diffrn_reflns_limit_h_max 19
_diffrn_reflns_limit_h_min -19
_diffrn_reflns_limit_k_max 17
_diffrn_reflns_limit_k_min -17
_diffrn_reflns_limit_l_max 32
_diffrn_reflns_limit_l_min -32
_diffrn_reflns_number 43299
_diffrn_reflns_theta_full 30.00
_diffrn_reflns_theta_max 30.50
_diffrn_reflns_theta_min 1.80
_exptl_absorpt_coefficient_mu 1.213
_exptl_absorpt_correction_T_max 0.8883
_exptl_absorpt_correction_T_min 0.7774
_exptl_absorpt_correction_type multi-scan
_exptl_absorpt_process_details SADABS
_exptl_crystal_colour orange
_exptl_crystal_density_diffrn 1.525
_exptl_crystal_density_method 'not measured'
_exptl_crystal_description rhomb
_exptl_crystal_F_000 1744
_exptl_crystal_size_max 0.11
_exptl_crystal_size_mid 0.11
_exptl_crystal_size_min 0.10
_refine_diff_density_max 0.765
_refine_diff_density_min -0.366
_refine_diff_density_rms 0.095
_refine_ls_extinction_method none
_refine_ls_goodness_of_fit_ref 1.052
_refine_ls_hydrogen_treatment 'NH free, rigid methyls, others riding'
_refine_ls_matrix_type full
_refine_ls_number_parameters 210
_refine_ls_number_reflns 5620
_refine_ls_number_restraints 0
_refine_ls_restrained_S_all 1.052
_refine_ls_R_factor_all 0.0397
_refine_ls_R_factor_gt 0.0262
_refine_ls_shift/su_max 0.002
_refine_ls_shift/su_mean 0.000
_refine_ls_structure_factor_coef Fsqd
_refine_ls_weighting_details 'calc w=1/[\s^2^(Fo^2^)+(0.0272P)^2^+4.2156P] where P=(Fo^2^+2Fc^2^)/3'
_refine_ls_weighting_scheme calc
_refine_ls_wR_factor_gt 0.0559
_refine_ls_wR_factor_ref 0.0607
_reflns_number_gt 4569
_reflns_number_total 5620
_reflns_threshold_expression >2sigma(I)
_cod_data_source_file ic051521wsi20050906_020429.cif
_cod_data_source_block calle
_cod_original_sg_symbol_H-M 'C 2/c'
_cod_database_code 4340293

loop_
_symmetry_equiv_pos_as_xyz
'x, y, z'
'-x, y, -z+1/2'
'x+1/2, y+1/2, z'
'-x+1/2, y+1/2, -z+1/2'
'-x, -y, -z'
'x, -y, z-1/2'
'-x+1/2, -y+1/2, -z'
'x+1/2, -y+1/2, z-1/2'

loop_
_atom_site_label
_atom_site_type_symbol
_atom_site_fract_x
_atom_site_fract_y
_atom_site_fract_z
_atom_site_U_iso_or_equiv
_atom_site_adp_type
_atom_site_occupancy
_atom_site_symmetry_multiplicity
_atom_site_calc_flag
_atom_site_refinement_flags
Rh Rh 0.336581(10) 0.818746(11) 0.340633(6) 0.01083(4) Uani 1 1 d .
Cl1 Cl 0.36416(3) 0.71569(4) 0.25257(2) 0.01817(9) Uani 1 1 d .
Cl2 Cl 0.12192(4) 0.55211(4) 0.40221(2) 0.02342(11) Uani 1 1 d .
N1 N 0.33279(12) 0.66435(13) 0.38202(7) 0.0142(3) Uani 1 1 d .
H01 H 0.2791(17) 0.6425(19) 0.3877(9) 0.014(5) Uiso 1 1 d .
N2 N 0.49537(12) 0.81762(14) 0.35831(7) 0.0139(3) Uani 1 1 d .
H02 H 0.5177(16) 0.7987(18) 0.3264(10) 0.014(6) Uiso 1 1 d .
H03 H 0.5162(16) 0.881(2) 0.3677(10) 0.019(6) Uiso 1 1 d .
C1 C 0.38164(15) 0.48211(16) 0.42105(9) 0.0195(4) Uani 1 1 d .
H1A H 0.3100 0.4717 0.4220 0.023 Uiso 1 1 calc R
H1B H 0.4137 0.4757 0.4612 0.023 Uiso 1 1 calc R
H1C H 0.4081 0.4251 0.3958 0.023 Uiso 1 1 calc R
C2 C 0.40181(14) 0.59527(15) 0.39669(8) 0.0141(3) Uani 1 1 d .
C3 C 0.50852(14) 0.62294(16) 0.38968(9) 0.0172(4) Uani 1 1 d .
H3A H 0.5219 0.6087 0.3481 0.021 Uiso 1 1 calc R
H3B H 0.5506 0.5715 0.4148 0.021 Uiso 1 1 calc R
C4 C 0.54048(13) 0.74250(15) 0.40543(8) 0.0150(3) Uani 1 1 d .
C5 C 0.65446(14) 0.74832(18) 0.40692(9) 0.0218(4) Uani 1 1 d .
H5A H 0.6761 0.7201 0.3696 0.026 Uiso 1 1 calc R
H5B H 0.6837 0.7030 0.4397 0.026 Uiso 1 1 calc R
H5C H 0.6760 0.8256 0.4124 0.026 Uiso 1 1 calc R
C6 C 0.50724(15) 0.77965(17) 0.46479(8) 0.0194(4) Uani 1 1 d .
H6A H 0.5308 0.8554 0.4733 0.023 Uiso 1 1 calc R
H6B H 0.5348 0.7294 0.4959 0.023 Uiso 1 1 calc R
H6C H 0.4347 0.7781 0.4634 0.023 Uiso 1 1 calc R
C11 C 0.22562(13) 0.89714(15) 0.38976(8) 0.0136(3) Uani 1 1 d .
C12 C 0.18341(13) 0.87081(15) 0.33136(8) 0.0145(3) Uani 1 1 d .
C13 C 0.23713(14) 0.93261(15) 0.29014(8) 0.0148(3) Uani 1 1 d .
C14 C 0.31361(14) 0.99352(15) 0.32247(9) 0.0161(4) Uani 1 1 d .
C15 C 0.30604(13) 0.97281(15) 0.38495(8) 0.0143(3) Uani 1 1 d .
C16 C 0.18889(15) 0.85417(17) 0.44588(8) 0.0193(4) Uani 1 1 d .
H16A H 0.1312 0.8976 0.4556 0.023 Uiso 1 1 calc R
H16B H 0.2415 0.8607 0.4780 0.023 Uiso 1 1 calc R
H16C H 0.1699 0.7760 0.4408 0.023 Uiso 1 1 calc R
C17 C 0.09127(14) 0.80400(16) 0.31642(9) 0.0205(4) Uani 1 1 d .
H17A H 0.0332 0.8528 0.3157 0.025 Uiso 1 1 calc R
H17B H 0.0858 0.7460 0.3463 0.025 Uiso 1 1 calc R
H17C H 0.0946 0.7695 0.2775 0.025 Uiso 1 1 calc R
C18 C 0.21456(16) 0.93341(17) 0.22484(8) 0.0223(4) Uani 1 1 d .
H18A H 0.1619 0.9874 0.2143 0.027 Uiso 1 1 calc R
H18B H 0.1927 0.8593 0.2115 0.027 Uiso 1 1 calc R
H18C H 0.2742 0.9541 0.2057 0.027 Uiso 1 1 calc R
C19 C 0.38383(16) 1.07350(17) 0.29747(10) 0.0239(4) Uani 1 1 d .
H19A H 0.3946 1.0518 0.2569 0.029 Uiso 1 1 calc R
H19B H 0.4472 1.0725 0.3217 0.029 Uiso 1 1 calc R
H19C H 0.3557 1.1485 0.2975 0.029 Uiso 1 1 calc R
C20 C 0.36511(15) 1.02942(17) 0.43441(9) 0.0202(4) Uani 1 1 d .
H20A H 0.3382 1.1039 0.4400 0.024 Uiso 1 1 calc R
H20B H 0.4343 1.0354 0.4250 0.024 Uiso 1 1 calc R
H20C H 0.3617 0.9862 0.4708 0.024 Uiso 1 1 calc R

loop_
_atom_site_aniso_label
_atom_site_aniso_U_11
_atom_site_aniso_U_22
_atom_site_aniso_U_33
_atom_site_aniso_U_23
_atom_site_aniso_U_13
_atom_site_aniso_U_12
Rh 0.01074(6) 0.01081(7) 0.01087(6) 0.00089(5) 0.00044(4) 0.00021(5)
Cl1 0.0198(2) 0.0202(2) 0.0148(2) -0.00267(17) 0.00263(17) -0.00032(17)
Cl2 0.0175(2) 0.0213(2) 0.0315(3) 0.0022(2) 0.00223(19) -0.00557(18)
N1 0.0134(7) 0.0149(8) 0.0145(7) 0.0008(6) 0.0019(6) -0.0017(6)
N2 0.0139(7) 0.0133(7) 0.0146(7) -0.0001(6) 0.0018(6) -0.0009(6)
C1 0.0229(9) 0.0132(9) 0.0219(9) 0.0041(7) -0.0010(8) -0.0008(7)
C2 0.0164(8) 0.0140(8) 0.0117(8) -0.0013(7) 0.0001(7) -0.0015(7)
C3 0.0158(8) 0.0147(9) 0.0210(9) 0.0016(7) 0.0007(7) 0.0033(7)
C4 0.0133(8) 0.0155(8) 0.0158(8) 0.0020(7) -0.0010(7) 0.0004(7)
C5 0.0134(9) 0.0248(10) 0.0266(10) 0.0029(8) -0.0018(8) 0.0003(8)
C6 0.0212(9) 0.0216(9) 0.0149(9) -0.0008(8) -0.0021(7) -0.0022(8)
C11 0.0119(8) 0.0147(8) 0.0142(8) -0.0001(7) 0.0012(6) 0.0033(7)
C12 0.0135(8) 0.0140(8) 0.0158(8) -0.0004(7) -0.0007(7) 0.0030(7)
C13 0.0169(8) 0.0130(8) 0.0143(8) 0.0018(7) -0.0009(7) 0.0041(7)
C14 0.0170(8) 0.0122(8) 0.0189(9) 0.0037(7) 0.0015(7) 0.0029(7)
C15 0.0147(8) 0.0115(8) 0.0166(8) -0.0007(7) -0.0002(7) 0.0018(7)
C16 0.0192(9) 0.0219(9) 0.0172(9) 0.0014(8) 0.0045(8) 0.0034(8)
C17 0.0155(9) 0.0214(10) 0.0238(10) -0.0023(8) -0.0043(7) -0.0028(7)
C18 0.0284(11) 0.0233(10) 0.0143(9) 0.0029(8) -0.0035(8) 0.0039(8)
C19 0.0235(10) 0.0186(10) 0.0300(11) 0.0079(8) 0.0057(9) -0.0019(8)
C20 0.0187(9) 0.0189(9) 0.0224(10) -0.0059(8) -0.0021(8) 0.0004(8)

loop_
_atom_type_symbol
_atom_type_description
_atom_type_scat_dispersion_real
_atom_type_scat_dispersion_imag
_atom_type_scat_source
C C 0.0033 0.0016 'International Tables Vol C Tables 4.2.6.8 and 6.1.1.4'
H H 0.0000 0.0000 'International Tables Vol C Tables 4.2.6.8 and 6.1.1.4'
N N 0.0061 0.0033 'International Tables Vol C Tables 4.2.6.8 and 6.1.1.4'
Cl Cl 0.1484 0.1585 'International Tables Vol C Tables 4.2.6.8 and 6.1.1.4'
Rh Rh -1.1178 0.9187 'International Tables Vol C Tables 4.2.6.8 and 6.1.1.4'

loop_
_geom_angle_atom_site_label_1
_geom_angle_atom_site_label_2
_geom_angle_atom_site_label_3
_geom_angle
N1 Rh N2 88.34(6)
N1 Rh C11 96.50(6)
N2 Rh C11 129.18(7)
N1 Rh C12 104.13(7)
N2 Rh C12 162.81(7)
C11 Rh C12 38.84(7)
N1 Rh C14 160.93(7)
N2 Rh C14 99.65(7)
C11 Rh C14 65.03(7)
C12 Rh C14 64.97(7)
N1 Rh C15 122.78(6)
N2 Rh C15 98.27(7)
C11 Rh C15 38.63(7)
C12 Rh C15 65.10(7)
C14 Rh C15 39.21(7)
N1 Rh C13 139.51(7)
N2 Rh C13 131.76(7)
C11 Rh C13 64.61(7)
C12 Rh C13 38.70(7)
C14 Rh C13 38.26(7)
C15 Rh C13 64.73(7)
N1 Rh Cl1 85.76(4)
N2 Rh Cl1 86.11(5)
C11 Rh Cl1 144.62(5)
C12 Rh Cl1 106.30(5)
C14 Rh Cl1 111.88(5)
C15 Rh Cl1 151.08(5)
C13 Rh Cl1 91.02(5)
C2 N1 Rh 130.92(14)
C4 N2 Rh 118.77(11)
N1 C2 C3 121.19(17)
N1 C2 C1 122.42(17)
C3 C2 C1 116.39(16)
C2 C3 C4 115.95(15)
N2 C4 C6 108.87(15)
N2 C4 C3 108.02(15)
C6 C4 C3 112.55(15)
N2 C4 C5 109.79(15)
C6 C4 C5 109.52(16)
C3 C4 C5 108.05(15)
C15 C11 C12 108.57(16)
C15 C11 C16 126.31(17)
C12 C11 C16 125.10(17)
C15 C11 Rh 70.94(10)
C12 C11 Rh 70.61(10)
C16 C11 Rh 125.56(13)
C11 C12 C13 107.60(16)
C11 C12 C17 126.06(17)
C13 C12 C17 125.82(17)
C11 C12 Rh 70.55(10)
C13 C12 Rh 71.44(10)
C17 C12 Rh 129.83(13)
C14 C13 C12 108.40(16)
C14 C13 C18 126.32(17)
C12 C13 C18 125.27(17)
C14 C13 Rh 70.15(10)
C12 C13 Rh 69.86(10)
C18 C13 Rh 126.56(13)
C13 C14 C15 108.04(16)
C13 C14 C19 126.41(18)
C15 C14 C19 125.33(18)
C13 C14 Rh 71.59(10)
C15 C14 Rh 70.54(10)
C19 C14 Rh 127.78(14)
C11 C15 C14 107.35(16)
C11 C15 C20 126.81(17)
C14 C15 C20 125.58(17)
C11 C15 Rh 70.43(10)
C14 C15 Rh 70.25(10)
C20 C15 Rh 129.13(13)

loop_
_geom_bond_atom_site_label_1
_geom_bond_atom_site_label_2
_geom_bond_distance
Rh N1 2.0851(16)
Rh N2 2.1539(16)
Rh C11 2.1588(17)
Rh C12 2.1595(18)
Rh C14 2.1614(18)
Rh C15 2.1654(18)
Rh C13 2.1804(18)
Rh Cl1 2.4074(5)
N1 C2 1.274(2)
N2 C4 1.493(2)
C1 C2 1.503(3)
C2 C3 1.503(3)
C3 C4 1.537(3)
C4 C6 1.522(3)
C4 C5 1.542(3)
C11 C15 1.430(3)
C11 C12 1.436(3)
C11 C16 1.497(3)
C12 C13 1.438(3)
C12 C17 1.499(3)
C13 C14 1.423(3)
C13 C18 1.489(3)
C14 C15 1.452(3)
C14 C19 1.496(3)
C15 C20 1.490(3)

loop_
_geom_hbond_atom_site_label_D
_geom_hbond_atom_site_label_H
_geom_hbond_atom_site_label_A
_geom_hbond_distance_DH
_geom_hbond_distance_HA
_geom_hbond_distance_DA
_geom_hbond_angle_DHA
_geom_hbond_site_symmetry_A
N1 H01 Cl2 0.79(2) 2.43(2) 3.2234(17) 173(2) .
N2 H02 Cl1 0.84(2) 2.69(2) 3.4974(17) 162(2) 2_655
N2 H03 Cl2 0.84(2) 2.59(2) 3.4084(18) 166(2) 3
C5 H5A Cl1 0.98 2.78 3.631(2) 145.2 2_655
C18 H18A Cl1 0.98 2.88 3.610(2) 132.2 4
C1 H1A Cl2 0.98 2.73 3.606(2) 149.7 .
C5 H5C Cl2 0.98 2.83 3.684(2) 146.3 3
C16 H16C Cl2 0.98 2.89 3.857(2) 168.9 .
C17 H17B Cl2 0.98 2.68 3.609(2) 157.8 .
C19 H19B Cl2 0.98 2.88 3.855(2) 173.1 3
C20 H20B Cl2 0.98 2.64 3.619(2) 178.7 3
C20 H20C Cl2 0.98 2.91 3.827(2) 156.0 7_566
